data_7709600
loop_
_publ_author_name
'Tang, Chunlan'
'Xing, Wen-Hao'
'Wang, Naizheng'
'Tang, Jian'
'Lin, Zheshuai'
'Wu, Jieyun'
'Yin, Wenlong'
'Bin, Kang'

_publ_section_title
;
 The synthesis and structure-property relation analysis of metal
 chalcohalide crystals Cs2InPS4X2 (X = Cl, Br) with mixed anions
;
_journal_name_full 'Dalton Transactions'
_journal_paper_doi 10.1039/D2DT00078D
_journal_year 2022
_chemical_formula_moiety 'Cl2 Cs2 In P S4'
_chemical_formula_sum 'Cl2 Cs2 In P S4'
_chemical_formula_weight 610.75
_space_group_crystal_system monoclinic
_space_group_IT_number 14
_space_group_name_Hall '-P 2yn'
_space_group_name_H-M_alt 'P 1 21/n 1'
_atom_sites_solution_primary dual
_audit_creation_date 2021-03-14
_audit_creation_method
;
Olex2 1.2
(compiled 2018.05.29 svn.r3508 for OlexSys, GUI svn.r5506)
;
_cell_angle_alpha 90
_cell_angle_beta 95.978(4)
_cell_angle_gamma 90
_cell_formula_units_Z 4
_cell_length_a 9.5832(4)
_cell_length_b 7.7966(3)
_cell_length_c 16.4343(6)
_cell_measurement_reflns_used 7999
_cell_measurement_temperature 295.03(10)
_cell_measurement_theta_max 26.3250
_cell_measurement_theta_min 3.3480
_cell_volume 1221.23(8)
_computing_cell_refinement 'CrysAlisPro 1.171.39.44a (Rigaku OD, 2018)'
_computing_data_collection 'CrysAlisPro 1.171.39.44a (Rigaku OD, 2018)'
_computing_data_reduction 'CrysAlisPro 1.171.39.44a (Rigaku OD, 2018)'
_computing_molecular_graphics 'Olex2 (Dolomanov et al., 2009)'
_computing_publication_material 'Olex2 (Dolomanov et al., 2009)'
_computing_structure_refinement 'ShelXL (Sheldrick, 2015)'
_computing_structure_solution 'ShelXT (Sheldrick, 2015)'
_diffrn_ambient_environment air
_diffrn_ambient_temperature 295.03(10)
_diffrn_detector 'CCD plate'
_diffrn_detector_type HyPix
_diffrn_measured_fraction_theta_full 0.998
_diffrn_measured_fraction_theta_max 0.998
_diffrn_measurement_details
;
List of Runs (angles in degrees, time in seconds):

  # Type    Start    End  Width  t~exp~   \w     \q     \k     \f   Frames
--------------------------------------------------------------------------
  1  \w    -13.00  41.00   0.50    4.00    --    9.62 -99.00-180.00  108
  2  \w    -28.00  -2.00   0.50    4.00    --   -8.52 -19.00   0.00   52
  3  \w    -78.00  -3.00   0.50    4.00    --   -8.52 -37.00   0.00  150
  4  \w    -80.00 -12.00   0.50    4.00    --   -8.52 -37.00 120.00  136
  5  \w     -4.00  77.00   0.50    4.00    --    9.62  57.00   0.00  162
  6  \w    -58.00  14.00   0.50    4.00    --    9.62 -19.00-150.00  144
  7  \w     -5.00  22.00   0.50    4.00    --   -8.52 -99.00-150.00   54
  8  \w    -24.00  23.00   0.50    4.00    --   -8.52 -99.00 -90.00   94
;
_diffrn_measurement_device 'four-circle diffractometer'
_diffrn_measurement_device_type 'XtaLAB Synergy, Dualflex, HyPix'
_diffrn_measurement_method '\w scans'
_diffrn_orient_matrix_type 'CrysAlisPro convention (1999,Acta A55,543-557)'
_diffrn_orient_matrix_UB_11 -0.0402724000
_diffrn_orient_matrix_UB_12 -0.0031976000
_diffrn_orient_matrix_UB_13 0.0337984000
_diffrn_orient_matrix_UB_21 -0.0017439000
_diffrn_orient_matrix_UB_22 0.0909111000
_diffrn_orient_matrix_UB_23 0.0010760000
_diffrn_orient_matrix_UB_31 -0.0625633000
_diffrn_orient_matrix_UB_32 -0.0005299000
_diffrn_orient_matrix_UB_33 -0.0272030000
_diffrn_radiation_monochromator mirror
_diffrn_radiation_probe x-ray
_diffrn_radiation_type MoK\a
_diffrn_radiation_wavelength 0.71073
_diffrn_reflns_av_R_equivalents 0.0310
_diffrn_reflns_av_unetI/netI 0.0192
_diffrn_reflns_Laue_measured_fraction_full 0.998
_diffrn_reflns_Laue_measured_fraction_max 0.998
_diffrn_reflns_limit_h_max 11
_diffrn_reflns_limit_h_min -11
_diffrn_reflns_limit_k_max 9
_diffrn_reflns_limit_k_min -9
_diffrn_reflns_limit_l_max 20
_diffrn_reflns_limit_l_min -20
_diffrn_reflns_number 15197
_diffrn_reflns_point_group_measured_fraction_full 0.998
_diffrn_reflns_point_group_measured_fraction_max 0.998
_diffrn_reflns_theta_full 25.242
_diffrn_reflns_theta_max 26.356
_diffrn_reflns_theta_min 3.376
_diffrn_source 'micro-focus sealed X-ray tube'
_diffrn_source_type 'PhotonJet (Mo) X-ray Source'
_exptl_absorpt_coefficient_mu 9.002
_exptl_absorpt_correction_T_max 1.00000
_exptl_absorpt_correction_T_min 0.83331
_exptl_absorpt_correction_type multi-scan
_exptl_absorpt_process_details
;
CrysAlisPro 1.171.39.44a (Rigaku Oxford Diffraction, 2018)
Empirical absorption correction using spherical harmonics,
 implemented in SCALE3 ABSPACK scaling algorithm.
;
_exptl_crystal_colour 'clear light colourless'
_exptl_crystal_colour_lustre clear
_exptl_crystal_colour_modifier light
_exptl_crystal_colour_primary colourless
_exptl_crystal_density_diffrn 3.322
_exptl_crystal_description block
_exptl_crystal_F_000 1088
_exptl_crystal_size_max 0.12
_exptl_crystal_size_mid 0.1
_exptl_crystal_size_min 0.06
_refine_diff_density_max 1.290
_refine_diff_density_min -0.763
_refine_diff_density_rms 0.111
_refine_ls_extinction_method none
_refine_ls_goodness_of_fit_ref 1.113
_refine_ls_hydrogen_treatment undef
_refine_ls_matrix_type full
_refine_ls_number_parameters 91
_refine_ls_number_reflns 2494
_refine_ls_number_restraints 0
_refine_ls_restrained_S_all 1.113
_refine_ls_R_factor_all 0.0255
_refine_ls_R_factor_gt 0.0221
_refine_ls_shift/su_max 0.001
_refine_ls_shift/su_mean 0.000
_refine_ls_structure_factor_coef Fsqd
_refine_ls_weighting_details 'w=1/[\s^2^(Fo^2^)+(0.0123P)^2^+3.6403P] where P=(Fo^2^+2Fc^2^)/3'
_refine_ls_weighting_scheme calc
_refine_ls_wR_factor_gt 0.0501
_refine_ls_wR_factor_ref 0.0511
_reflns_Friedel_coverage 0.000
_reflns_number_gt 2210
_reflns_number_total 2494
_reflns_threshold_expression 'I > 2\s(I)'
_cod_data_source_file d2dt00078d2.cif
_cod_data_source_block Cs2Cl2InPS4
_cod_original_cell_volume 1221.24(8)
_cod_database_code 7709600
_shelx_shelxl_version_number 2014/7
_chemical_oxdiff_formula InPSCsCl
_chemical_oxdiff_usercomment 'hemisphere  0.75  0.5 4s RT'
_shelx_space_group_comment
;
The symmetry employed for this shelxl refinement is uniquely defined
by the following loop, which should always be used as a source of
symmetry information in preference to the above space-group names.
They are only intended as comments.
;
_shelx_estimated_absorpt_t_max 0.614
_shelx_estimated_absorpt_t_min 0.411
_reflns_odcompleteness_completeness 82.44
_reflns_odcompleteness_iscentric 1
_reflns_odcompleteness_theta 28.22
_olex2_refinement_description
;
;
_olex2_submission_special_instructions 'No special instructions were received'
_oxdiff_exptl_absorpt_empirical_details
;
Empirical correction (ABSPACK) includes:
- Absorption correction using spherical harmonics
- Frame scaling
;
_oxdiff_exptl_absorpt_empirical_full_max 1.233
_oxdiff_exptl_absorpt_empirical_full_min 0.806

loop_
_space_group_symop_operation_xyz
'x, y, z'
'-x+1/2, y+1/2, -z+1/2'
'-x, -y, -z'
'x-1/2, -y-1/2, z-1/2'

loop_
_atom_site_label
_atom_site_type_symbol
_atom_site_fract_x
_atom_site_fract_y
_atom_site_fract_z
_atom_site_U_iso_or_equiv
_atom_site_adp_type
_atom_site_occupancy
_atom_site_site_symmetry_order
_atom_site_calc_flag
_atom_site_refinement_flags_posn
_atom_site_refinement_flags_adp
_atom_site_refinement_flags_occupancy
_atom_site_disorder_assembly
_atom_site_disorder_group
In In 0.68830(3) 0.49799(3) 0.44549(2) 0.02200(8) Uani 1 1 d . . . . .
Cs1 Cs 0.86102(3) 0.00384(4) 0.58954(2) 0.03719(9) Uani 1 1 d . . . . .
Cs2 Cs 1.07580(3) 0.50693(4) 0.77278(2) 0.03799(9) Uani 1 1 d . . . . .
P P 0.63516(10) 0.40930(13) 0.63873(6) 0.0205(2) Uani 1 1 d . . . . .
S1 S 0.53706(10) 0.27084(13) 0.54177(6) 0.0250(2) Uani 1 1 d . . . . .
Cl1 Cl 0.83828(11) 0.25600(14) 0.40326(7) 0.0337(2) Uani 1 1 d . . . . .
Cl2 Cl 0.82882(11) 0.73668(14) 0.39243(7) 0.0341(2) Uani 1 1 d . . . . .
S2 S 0.72487(12) 0.27517(14) 0.73178(6) 0.0305(2) Uani 1 1 d . . . . .
S4 S 0.47790(11) 0.56143(15) 0.67740(6) 0.0303(2) Uani 1 1 d . . . . .
S3 S 0.78773(11) 0.54875(15) 0.58805(6) 0.0302(2) Uani 1 1 d . . . . .

loop_
_atom_site_aniso_label
_atom_site_aniso_U_11
_atom_site_aniso_U_22
_atom_site_aniso_U_33
_atom_site_aniso_U_23
_atom_site_aniso_U_13
_atom_site_aniso_U_12
In 0.02098(14) 0.02593(16) 0.01879(14) -0.00164(11) 0.00065(10) 0.00034(11)
Cs1 0.04053(17) 0.03440(17) 0.03862(16) 0.00383(12) 0.01345(13) 0.00857(12)
Cs2 0.04128(17) 0.03375(16) 0.03916(17) -0.00215(12) 0.00531(13) 0.00233(12)
P 0.0217(5) 0.0219(5) 0.0174(4) 0.0009(4) 0.0000(4) 0.0021(4)
S1 0.0272(5) 0.0243(5) 0.0227(5) -0.0041(4) -0.0010(4) -0.0002(4)
Cl1 0.0324(5) 0.0314(6) 0.0383(6) 0.0005(4) 0.0078(4) 0.0099(4)
Cl2 0.0345(5) 0.0314(6) 0.0375(6) 0.0032(4) 0.0089(4) -0.0060(4)
S2 0.0379(6) 0.0291(5) 0.0231(5) 0.0049(4) -0.0031(4) 0.0065(5)
S4 0.0272(5) 0.0375(6) 0.0251(5) -0.0109(4) -0.0024(4) 0.0088(4)
S3 0.0281(5) 0.0412(6) 0.0208(5) -0.0001(4) -0.0002(4) -0.0120(5)

loop_
_atom_type_symbol
_atom_type_description
_atom_type_scat_dispersion_real
_atom_type_scat_dispersion_imag
_atom_type_scat_source
Cl Cl 0.1484 0.1585 'International Tables Vol C Tables 4.2.6.8 and 6.1.1.4'
Cs Cs -0.3680 2.1192 'International Tables Vol C Tables 4.2.6.8 and 6.1.1.4'
In In -0.7276 1.3100 'International Tables Vol C Tables 4.2.6.8 and 6.1.1.4'
P P 0.1023 0.0942 'International Tables Vol C Tables 4.2.6.8 and 6.1.1.4'
S S 0.1246 0.1234 'International Tables Vol C Tables 4.2.6.8 and 6.1.1.4'

loop_
_geom_angle_atom_site_label_1
_geom_angle_atom_site_label_2
_geom_angle_atom_site_label_3
_geom_angle
_geom_angle_site_symmetry_1
_geom_angle_site_symmetry_3
_geom_angle_publ_flag
S1 In Cs2 140.42(2) . 3_766 ?
S1 In Cs2 121.41(2) 3_666 3_766 ?
S1 In S1 85.37(3) 3_666 . ?
Cl1 In Cs2 54.25(3) . 3_766 ?
Cl1 In S1 91.44(3) . . ?
Cl1 In S1 163.52(3) . 3_666 ?
Cl2 In Cs2 52.22(3) . 3_766 ?
Cl2 In S1 89.69(3) . 3_666 ?
Cl2 In S1 166.31(3) . . ?
Cl2 In Cl1 96.77(4) . . ?
S4 In Cs2 71.23(3) 3_666 3_766 ?
S4 In S1 75.50(3) 3_666 3_666 ?
S4 In S1 90.88(3) 3_666 . ?
S4 In Cl1 88.41(4) 3_666 . ?
S4 In Cl2 100.25(4) 3_666 . ?
S3 In Cs2 126.19(3) . 3_766 ?
S3 In S1 75.08(3) . . ?
S3 In S1 92.85(4) . 3_666 ?
S3 In Cl1 101.96(4) . . ?
S3 In Cl2 92.46(4) . . ?
S3 In S4 162.58(4) . 3_666 ?
Cs1 Cs1 Cs2 162.385(13) 3_756 2_646 ?
P Cs1 Cs1 123.926(18) . 3_756 ?
P Cs1 Cs2 53.004(16) . 2_646 ?
P Cs1 S4 83.09(2) . 2_646 ?
S1 Cs1 Cs1 115.827(19) . 3_756 ?
S1 Cs1 Cs2 51.226(17) . 2_646 ?
S1 Cs1 P 30.95(2) . . ?
S1 Cs1 Cl2 97.61(2) . 1_545 ?
S1 Cs1 S4 111.48(2) . 2_646 ?
Cl1 Cs1 Cs1 55.511(19) 3_756 3_756 ?
Cl1 Cs1 Cs1 53.029(18) . 3_756 ?
Cl1 Cs1 Cs2 135.66(2) 3_756 2_646 ?
Cl1 Cs1 Cs2 113.769(18) . 2_646 ?
Cl1 Cs1 P 156.43(3) 3_756 . ?
Cl1 Cs1 P 75.73(2) . . ?
Cl1 Cs1 S1 169.89(3) 3_756 . ?
Cl1 Cs1 S1 63.06(2) . . ?
Cl1 Cs1 Cl1 108.54(2) 3_756 . ?
Cl1 Cs1 Cl2 73.08(3) 3_756 1_545 ?
Cl1 Cs1 Cl2 65.73(2) . 1_545 ?
Cl1 Cs1 Cl2 69.66(3) 3_756 3_766 ?
Cl1 Cs1 S2 86.76(3) 3_756 2_646 ?
Cl1 Cs1 S4 136.92(3) . 2_646 ?
Cl1 Cs1 S4 78.42(3) 3_756 2_646 ?
Cl1 Cs1 S3 65.96(3) 3_756 1_545 ?
Cl2 Cs1 Cs1 52.952(17) 1_545 3_756 ?
Cl2 Cs1 Cs1 58.735(19) 3_766 3_756 ?
Cl2 Cs1 Cs2 112.966(18) 1_545 2_646 ?
Cl2 Cs1 Cs2 133.77(2) 3_766 2_646 ?
Cl2 Cs1 P 89.93(2) 3_766 . ?
Cl2 Cs1 P 127.44(2) 1_545 . ?
Cl2 Cs1 S1 111.43(2) 3_766 . ?
Cl2 Cs1 Cl1 74.93(3) 3_766 . ?
Cl2 Cs1 Cl2 111.69(2) 3_766 1_545 ?
Cl2 Cs1 S2 118.04(3) 3_766 2_646 ?
Cl2 Cs1 S4 149.08(3) 1_545 2_646 ?
Cl2 Cs1 S4 67.89(2) 3_766 2_646 ?
Cl2 Cs1 S3 135.52(3) 3_766 1_545 ?
S2 Cs1 Cs1 142.10(2) . 3_756 ?
S2 Cs1 Cs1 141.71(2) 2_646 3_756 ?
S2 Cs1 Cs2 49.875(19) 2_646 2_646 ?
S2 Cs1 Cs2 45.760(19) . 2_646 ?
S2 Cs1 P 93.01(2) 2_646 . ?
S2 Cs1 P 29.87(2) . . ?
S2 Cs1 S1 101.00(2) 2_646 . ?
S2 Cs1 S1 56.44(2) . . ?
S2 Cs1 Cl1 104.01(3) . . ?
S2 Cs1 Cl1 163.28(3) 2_646 . ?
S2 Cs1 Cl1 133.36(3) . 3_756 ?
S2 Cs1 Cl2 114.48(2) 2_646 1_545 ?
S2 Cs1 Cl2 152.66(3) . 1_545 ?
S2 Cs1 Cl2 88.13(3) . 3_766 ?
S2 Cs1 S2 67.820(8) . 2_646 ?
S2 Cs1 S4 51.22(2) 2_646 2_646 ?
S2 Cs1 S4 55.05(2) . 2_646 ?
S2 Cs1 S3 57.27(2) 2_646 1_545 ?
S2 Cs1 S3 120.75(3) . 1_545 ?
S4 Cs1 Cs1 117.76(2) 2_646 3_756 ?
S4 Cs1 Cs2 79.787(17) 2_646 2_646 ?
S3 Cs1 Cs1 96.84(2) 1_545 3_756 ?
S3 Cs1 Cs2 80.523(19) 1_545 2_646 ?
S3 Cs1 P 132.40(2) 1_545 . ?
S3 Cs1 S1 112.77(2) 1_545 . ?
S3 Cs1 Cl1 122.12(3) 1_545 . ?
S3 Cs1 Cl2 57.53(2) 1_545 1_545 ?
S3 Cs1 S4 99.89(2) 1_545 2_646 ?
In Cs2 Cs1 153.402(9) 3_766 2_656 ?
P Cs2 In 127.445(16) 2_656 3_766 ?
P Cs2 Cs1 50.836(15) 2_656 2_656 ?
S1 Cs2 In 146.952(17) 2_656 3_766 ?
S1 Cs2 Cs1 48.244(16) 2_656 2_656 ?
S1 Cs2 P 29.866(19) 2_656 2_656 ?
Cl1 Cs2 In 34.506(17) 3_766 3_766 ?
Cl1 Cs2 In 95.159(19) 4_666 3_766 ?
Cl1 Cs2 Cs1 106.542(19) 4_666 2_656 ?
Cl1 Cs2 Cs1 130.048(18) 3_766 2_656 ?
Cl1 Cs2 P 93.15(2) 3_766 2_656 ?
Cl1 Cs2 P 123.04(2) 4_666 2_656 ?
Cl1 Cs2 S1 93.75(2) 4_666 2_656 ?
Cl1 Cs2 S1 117.38(2) 3_766 2_656 ?
Cl1 Cs2 Cl1 123.051(16) 3_766 4_666 ?
Cl1 Cs2 S2 111.86(2) 3_766 . ?
Cl1 Cs2 S2 111.67(2) 4_666 . ?
Cl1 Cs2 S4 136.44(3) 3_766 2_646 ?
Cl1 Cs2 S3 62.22(2) 3_766 . ?
Cl1 Cs2 S3 150.60(3) 4_666 . ?
Cl2 Cs2 In 94.37(2) 4_676 3_766 ?
Cl2 Cs2 In 34.340(18) 3_766 3_766 ?
Cl2 Cs2 Cs1 107.961(19) 4_676 2_656 ?
Cl2 Cs2 Cs1 130.533(19) 3_766 2_656 ?
Cl2 Cs2 P 150.43(2) 3_766 2_656 ?
Cl2 Cs2 P 72.94(2) 4_676 2_656 ?
Cl2 Cs2 S1 178.68(2) 3_766 2_656 ?
Cl2 Cs2 S1 60.31(2) 4_676 2_656 ?
Cl2 Cs2 Cl1 63.68(3) 3_766 3_766 ?
Cl2 Cs2 Cl1 86.17(3) 3_766 4_666 ?
Cl2 Cs2 Cl1 67.28(2) 4_676 4_666 ?
Cl2 Cs2 Cl1 87.48(3) 4_676 3_766 ?
Cl2 Cs2 Cl2 120.804(16) 3_766 4_676 ?
Cl2 Cs2 S2 125.28(3) 3_766 2_656 ?
Cl2 Cs2 S2 84.43(3) 3_766 . ?
Cl2 Cs2 S2 153.89(3) 4_676 . ?
Cl2 Cs2 S4 121.15(3) 4_676 2_646 ?
Cl2 Cs2 S4 73.16(3) 3_766 2_646 ?
Cl2 Cs2 S3 70.33(3) 3_766 . ?
Cl2 Cs2 S3 140.11(3) 4_676 . ?
S2 Cs2 In 111.545(18) . 3_766 ?
S2 Cs2 In 117.927(19) 2_656 3_766 ?
S2 Cs2 Cs1 44.924(19) 2_656 2_656 ?
S2 Cs2 Cs1 46.227(17) . 2_656 ?
S2 Cs2 P 28.93(2) 2_656 2_656 ?
S2 Cs2 P 88.09(2) . 2_656 ?
S2 Cs2 S1 94.38(2) . 2_656 ?
S2 Cs2 S1 54.49(2) 2_656 2_656 ?
S2 Cs2 Cl1 86.20(3) 2_656 3_766 ?
S2 Cs2 Cl1 146.03(3) 2_656 4_666 ?
S2 Cs2 Cl2 100.64(2) 2_656 4_676 ?
S2 Cs2 S2 64.994(7) 2_656 . ?
S2 Cs2 S4 115.82(3) 2_656 2_646 ?
S2 Cs2 S3 50.39(2) . . ?
S2 Cs2 S3 55.09(2) 2_656 . ?
S4 Cs2 In 105.74(2) 2_646 3_766 ?
S4 Cs2 Cs1 75.253(19) 2_646 2_656 ?
S4 Cs2 P 124.75(3) 2_646 2_656 ?
S4 Cs2 S1 105.70(2) 2_646 2_656 ?
S4 Cs2 Cl1 56.45(2) 2_646 4_666 ?
S4 Cs2 S2 56.06(2) 2_646 . ?
S4 Cs2 S3 98.67(2) 2_646 . ?
S3 Cs2 In 75.529(18) . 3_766 ?
S3 Cs2 Cs1 78.046(17) . 2_656 ?
S3 Cs2 P 82.89(2) . 2_656 ?
S3 Cs2 S1 109.33(2) . 2_656 ?
Cs1 P Cs2 76.160(19) . 2_646 ?
S1 P Cs1 68.92(4) . . ?
S1 P Cs2 70.79(4) . 2_646 ?
S1 P S4 104.40(6) . . ?
S2 P Cs1 62.11(4) . . ?
S2 P Cs2 60.57(4) . 2_646 ?
S2 P S1 116.53(6) . . ?
S2 P S4 109.76(6) . . ?
S2 P S3 108.77(6) . . ?
S4 P Cs1 161.98(5) . . ?
S4 P Cs2 85.85(5) . 2_646 ?
S3 P Cs1 85.01(5) . . ?
S3 P Cs2 161.07(5) . 2_646 ?
S3 P S1 104.36(6) . . ?
S3 P S4 113.01(7) . . ?
In S1 In 94.63(3) 3_666 . ?
In S1 Cs1 90.19(3) . . ?
In S1 Cs1 163.03(3) 3_666 . ?
In S1 Cs2 90.13(3) 3_666 2_646 ?
In S1 Cs2 161.68(3) . 2_646 ?
Cs1 S1 Cs2 80.53(2) . 2_646 ?
P S1 In 83.54(4) . . ?
P S1 In 84.26(4) . 3_666 ?
P S1 Cs1 80.13(4) . . ?
P S1 Cs2 79.34(4) . 2_646 ?
In Cl1 Cs1 156.07(4) . 3_756 ?
In Cl1 Cs1 99.19(3) . . ?
In Cl1 Cs2 91.25(3) . 3_766 ?
In Cl1 Cs2 101.53(3) . 4_565 ?
Cs1 Cl1 Cs1 71.46(2) 3_756 . ?
Cs1 Cl1 Cs2 99.47(3) . 4_565 ?
Cs1 Cl1 Cs2 101.74(3) 3_756 4_565 ?
Cs1 Cl1 Cs2 93.88(3) 3_756 3_766 ?
Cs2 Cl1 Cs1 163.39(3) 3_766 . ?
Cs2 Cl1 Cs2 90.98(2) 3_766 4_565 ?
In Cl2 Cs1 149.52(4) . 3_766 ?
In Cl2 Cs1 96.22(3) . 1_565 ?
In Cl2 Cs2 104.40(3) . 4_575 ?
In Cl2 Cs2 93.44(3) . 3_766 ?
Cs1 Cl2 Cs1 68.31(2) 3_766 1_565 ?
Cs2 Cl2 Cs1 98.70(3) 4_575 1_565 ?
Cs2 Cl2 Cs1 160.38(3) 3_766 1_565 ?
Cs2 Cl2 Cs1 103.85(3) 4_575 3_766 ?
Cs2 Cl2 Cs1 95.10(3) 3_766 3_766 ?
Cs2 Cl2 Cs2 95.37(3) 3_766 4_575 ?
Cs1 S2 Cs1 167.16(3) . 2_656 ?
Cs1 S2 Cs2 89.32(3) . 2_646 ?
Cs1 S2 Cs2 91.21(3) . . ?
Cs1 S2 Cs2 83.90(2) 2_656 . ?
Cs2 S2 Cs1 93.14(3) 2_646 2_656 ?
Cs2 S2 Cs2 168.51(3) 2_646 . ?
P S2 Cs1 104.55(5) . 2_656 ?
P S2 Cs1 88.02(5) . . ?
P S2 Cs2 90.50(5) . 2_646 ?
P S2 Cs2 100.99(5) . . ?
In S4 Cs1 155.30(5) 3_666 2_656 ?
In S4 Cs2 105.60(3) 3_666 2_656 ?
Cs2 S4 Cs1 86.61(2) 2_656 2_656 ?
P S4 In 93.98(5) . 3_666 ?
P S4 Cs1 90.51(4) . 2_656 ?
P S4 Cs2 138.18(6) . 2_656 ?
In S3 Cs1 102.67(4) . 1_565 ?
In S3 Cs2 153.91(4) . . ?
Cs1 S3 Cs2 87.45(2) 1_565 . ?
P S3 In 94.53(5) . . ?
P S3 Cs1 131.20(6) . 1_565 ?
P S3 Cs2 96.63(4) . . ?

loop_
_geom_bond_atom_site_label_1
_geom_bond_atom_site_label_2
_geom_bond_distance
_geom_bond_site_symmetry_2
_geom_bond_publ_flag
In Cs2 4.4350(5) 3_766 ?
In S1 2.8668(11) . ?
In S1 2.8374(10) 3_666 ?
In Cl1 2.5129(11) . ?
In Cl2 2.5063(11) . ?
In S4 2.4819(10) 3_666 ?
In S3 2.4675(10) . ?
Cs1 Cs1 4.1705(6) 3_756 ?
Cs1 Cs2 4.9615(5) 2_646 ?
Cs1 P 3.9619(10) . ?
Cs1 S1 3.7524(10) . ?
Cs1 Cl1 3.6257(11) . ?
Cs1 Cl1 3.5144(11) 3_756 ?
Cs1 Cl2 3.8365(12) 1_545 ?
Cs1 Cl2 3.5822(11) 3_766 ?
Cs1 S2 3.5039(11) . ?
Cs1 S2 3.6031(11) 2_646 ?
Cs1 S4 4.0030(11) 2_646 ?
Cs1 S3 3.6166(12) 1_545 ?
Cs2 In 4.4349(4) 3_766 ?
Cs2 Cs1 4.9616(5) 2_656 ?
Cs2 P 4.0812(11) 2_656 ?
Cs2 S1 3.9216(11) 2_656 ?
Cs2 Cl1 3.7422(12) 4_666 ?
Cs2 Cl1 3.6001(12) 3_766 ?
Cs2 Cl2 3.5705(12) 4_676 ?
Cs2 Cl2 3.5118(12) 3_766 ?
Cs2 S2 3.5548(12) 2_656 ?
Cs2 S2 3.8154(12) . ?
Cs2 S4 3.6177(12) 2_646 ?
Cs2 S3 3.8986(11) . ?
P Cs2 4.0811(11) 2_646 ?
P S1 2.0680(14) . ?
P S2 1.9741(14) . ?
P S4 2.0691(14) . ?
P S3 2.0658(15) . ?
S1 In 2.8374(10) 3_666 ?
S1 Cs2 3.9215(11) 2_646 ?
Cl1 Cs1 3.5144(11) 3_756 ?
Cl1 Cs2 3.7422(12) 4_565 ?
Cl1 Cs2 3.6002(12) 3_766 ?
Cl2 Cs1 3.8365(12) 1_565 ?
Cl2 Cs1 3.5822(11) 3_766 ?
Cl2 Cs2 3.5705(12) 4_575 ?
Cl2 Cs2 3.5118(12) 3_766 ?
S2 Cs1 3.6031(11) 2_656 ?
S2 Cs2 3.5548(12) 2_646 ?
S4 In 2.4820(10) 3_666 ?
S4 Cs1 4.0030(11) 2_656 ?
S4 Cs2 3.6176(12) 2_656 ?
S3 Cs1 3.6166(12) 1_565 ?
